data_7025531
loop_
_publ_author_name
'Thielemann, Dominique T.'
'Fern\'andez, Ignacio'
'Roesky, Peter W.'

_publ_section_title
;
 New amino acid ligated yttrium hydroxy clusters.
;
_journal_issue 29
_journal_name_full 'Dalton transactions (Cambridge, England : 2003)'
_journal_page_first 6661
_journal_page_last 6666
_journal_paper_doi 10.1039/c001464h
_journal_volume 39
_journal_year 2010
_chemical_absolute_configuration rmad
_chemical_formula_moiety 'C110 H103 N4 O25 Y5'
_chemical_formula_sum 'C110 H103 N4 O25 Y5'
_chemical_formula_weight 2325.51
_chemical_name_systematic
;
?
;
_space_group_IT_number 19
_symmetry_cell_setting orthorhombic
_symmetry_Int_Tables_number 19
_symmetry_space_group_name_Hall 'P 2ac 2ab'
_symmetry_space_group_name_H-M 'P 21 21 21'
_atom_sites_solution_hydrogens geom
_atom_sites_solution_primary direct
_atom_sites_solution_secondary difmap
_audit_creation_date 21-08-08
_audit_creation_method SHELXL-97
_cell_angle_alpha 90.00
_cell_angle_beta 90.00
_cell_angle_gamma 90.00
_cell_formula_units_Z 4
_cell_length_a 16.587(3)
_cell_length_b 20.348(4)
_cell_length_c 31.568(6)
_cell_measurement_reflns_used 12086
_cell_measurement_temperature 203(2)
_cell_measurement_theta_max 26.08
_cell_measurement_theta_min 1.35
_cell_volume 10655(3)
_computing_cell_refinement 'STOE X-AREA'
_computing_data_collection 'STOE X-AREA'
_computing_data_reduction 'STOE X-RED'
_computing_structure_refinement 'SHELXL-97 (Sheldrick, 1997)'
_computing_structure_solution 'SHELXS-97 (Sheldrick, 1990)'
_diffrn_ambient_temperature 203(2)
_diffrn_detector_area_resol_mean 6.67
_diffrn_measured_fraction_theta_full 0.979
_diffrn_measured_fraction_theta_max 0.979
_diffrn_measurement_device_type 'STOE IPDS 2'
_diffrn_measurement_method 'area detector'
_diffrn_radiation_monochromator graphite
_diffrn_radiation_source 'fine-focus sealed tube'
_diffrn_radiation_type MoK\a
_diffrn_radiation_wavelength 0.71073
_diffrn_reflns_av_R_equivalents 0.1522
_diffrn_reflns_av_sigmaI/netI 0.1893
_diffrn_reflns_limit_h_max 20
_diffrn_reflns_limit_h_min -13
_diffrn_reflns_limit_k_max 24
_diffrn_reflns_limit_k_min -21
_diffrn_reflns_limit_l_max 37
_diffrn_reflns_limit_l_min -38
_diffrn_reflns_number 37542
_diffrn_reflns_theta_full 25.64
_diffrn_reflns_theta_max 25.64
_diffrn_reflns_theta_min 1.29
_exptl_absorpt_coefficient_mu 2.768
_exptl_absorpt_correction_T_max 0.7701
_exptl_absorpt_correction_T_min 0.6121
_exptl_absorpt_correction_type integration
_exptl_absorpt_process_details 'STOE X-RED & X-SHAPE'
_exptl_crystal_colour pale-yellow
_exptl_crystal_density_diffrn 1.452
_exptl_crystal_density_method 'not measured'
_exptl_crystal_description needle
_exptl_crystal_F_000 4744
_exptl_crystal_size_max 0.200
_exptl_crystal_size_mid 0.150
_exptl_crystal_size_min 0.100
_refine_diff_density_max 0.603
_refine_diff_density_min -0.583
_refine_diff_density_rms 0.106
_refine_ls_abs_structure_details 'Flack H D (1983), Acta Cryst. A39, 876-881'
_refine_ls_abs_structure_Flack -0.014(9)
_refine_ls_extinction_method none
_refine_ls_goodness_of_fit_ref 1.037
_refine_ls_hydrogen_treatment constr
_refine_ls_matrix_type full
_refine_ls_number_parameters 1267
_refine_ls_number_reflns 18159
_refine_ls_number_restraints 0
_refine_ls_restrained_S_all 1.037
_refine_ls_R_factor_all 0.1456
_refine_ls_R_factor_gt 0.0839
_refine_ls_shift/su_max 0.002
_refine_ls_shift/su_mean 0.000
_refine_ls_structure_factor_coef Fsqd
_refine_ls_weighting_details 'calc w=1/[\s^2^(Fo^2^)+(0.0414P)^2^+0.0000P] where P=(Fo^2^+2Fc^2^)/3'
_refine_ls_weighting_scheme calc
_refine_ls_wR_factor_gt 0.1423
_refine_ls_wR_factor_ref 0.1662
_reflns_number_gt 11063
_reflns_number_total 18159
_reflns_threshold_expression >2sigma(I)
_cod_data_source_file c001464h.txt
_cod_data_source_block 2
_cod_original_cell_volume 10655(4)
_cod_database_code 7025531

loop_
_symmetry_equiv_pos_as_xyz
'x, y, z'
'-x+1/2, -y, z+1/2'
'-x, y+1/2, -z+1/2'
'x+1/2, -y+1/2, -z'

loop_
_atom_site_label
_atom_site_type_symbol
_atom_site_fract_x
_atom_site_fract_y
_atom_site_fract_z
_atom_site_U_iso_or_equiv
_atom_site_adp_type
_atom_site_occupancy
_atom_site_symmetry_multiplicity
_atom_site_calc_flag
_atom_site_refinement_flags
_atom_site_disorder_assembly
_atom_site_disorder_group
C1 C 0.4516(12) 0.6926(7) 0.8208(5) 0.061(5) Uani 1 1 d . . .
H1 H 0.4980 0.7097 0.8339 0.074 Uiso 1 1 calc R . .
C2 C 0.4265(15) 0.7151(8) 0.7799(5) 0.073(6) Uani 1 1 d . . .
H2 H 0.4581 0.7464 0.7656 0.087 Uiso 1 1 calc R . .
C3 C 0.3582(14) 0.6925(9) 0.7611(5) 0.068(5) Uani 1 1 d . . .
H3 H 0.3416 0.7088 0.7346 0.081 Uiso 1 1 calc R . .
C4 C 0.3144(13) 0.6454(9) 0.7815(4) 0.072(6) Uani 1 1 d . . .
H4 H 0.2682 0.6283 0.7682 0.087 Uiso 1 1 calc R . .
C5 C 0.3358(11) 0.6220(8) 0.8210(4) 0.058(4) Uani 1 1 d . . .
H5 H 0.3034 0.5907 0.8347 0.070 Uiso 1 1 calc R . .
C6 C 0.4058(9) 0.6454(6) 0.8404(3) 0.036(3) Uani 1 1 d . . .
C7 C 0.4338(9) 0.6213(6) 0.8833(4) 0.036(3) Uani 1 1 d . . .
C8 C 0.3726(9) 0.6071(6) 0.9124(4) 0.039(3) Uani 1 1 d . . .
H8 H 0.3189 0.6099 0.9031 0.046 Uiso 1 1 calc R . .
C9 C 0.3863(9) 0.5890(6) 0.9543(4) 0.035(3) Uani 1 1 d . . .
C10 C 0.3168(8) 0.5859(5) 0.9856(4) 0.034(3) Uani 1 1 d . . .
C11 C 0.2412(10) 0.6118(7) 0.9771(4) 0.046(4) Uani 1 1 d . . .
H11 H 0.2312 0.6320 0.9509 0.056 Uiso 1 1 calc R . .
C12 C 0.1802(11) 0.6081(8) 1.0071(5) 0.064(5) Uani 1 1 d . . .
H12 H 0.1297 0.6271 1.0014 0.077 Uiso 1 1 calc R . .
C13 C 0.1926(11) 0.5776(8) 1.0443(5) 0.062(5) Uani 1 1 d . . .
H13 H 0.1503 0.5748 1.0640 0.074 Uiso 1 1 calc R . .
C14 C 0.2653(12) 0.5509(7) 1.0537(5) 0.066(5) Uani 1 1 d . . .
H14 H 0.2728 0.5290 1.0796 0.079 Uiso 1 1 calc R . .
C15 C 0.3289(10) 0.5558(6) 1.0249(4) 0.052(4) Uani 1 1 d . . .
H15 H 0.3799 0.5388 1.0319 0.062 Uiso 1 1 calc R . .
C16 C 0.5982(11) 0.6812(6) 1.0817(4) 0.049(4) Uani 1 1 d . . .
H16 H 0.5541 0.6569 1.0716 0.059 Uiso 1 1 calc R . .
C17 C 0.5982(12) 0.7047(7) 1.1224(5) 0.058(5) Uani 1 1 d . . .
H17 H 0.5516 0.7009 1.1391 0.070 Uiso 1 1 calc R . .
C18 C 0.6689(4) 0.7349(2) 1.13932(16) 0.068(6) Uani 1 1 d . . .
H18 H 0.6709 0.7494 1.1676 0.081 Uiso 1 1 calc R . .
C19 C 0.7332(4) 0.7418(2) 1.11292(16) 0.072(6) Uani 1 1 d R . .
H19 H 0.7792 0.7633 1.1234 0.087 Uiso 1 1 calc R . .
C20 C 0.7352(4) 0.7188(2) 1.07092(16) 0.065(5) Uani 1 1 d R . .
H20 H 0.7826 0.7206 1.0546 0.078 Uiso 1 1 calc R . .
C21 C 0.6655(4) 0.6938(2) 1.05492(16) 0.042(4) Uani 1 1 d R . .
C22 C 0.6610(4) 0.6745(2) 1.00952(16) 0.044(3) Uani 1 1 d R . .
C23 C 0.7117(4) 0.7035(2) 0.97967(16) 0.046(4) Uani 1 1 d R . .
H23 H 0.7527 0.7312 0.9898 0.055 Uiso 1 1 calc R . .
C24 C 0.7065(4) 0.6948(2) 0.93724(16) 0.044(3) Uani 1 1 d R . .
C25 C 0.7556(4) 0.7342(2) 0.90522(16) 0.044(4) Uani 1 1 d R . .
C26 C 0.8021(4) 0.7867(2) 0.91843(16) 0.073(6) Uani 1 1 d R . .
H26 H 0.8011 0.8011 0.9467 0.087 Uiso 1 1 calc R . .
C27 C 0.8508(13) 0.8180(8) 0.8880(6) 0.078(6) Uani 1 1 d . . .
H27 H 0.8843 0.8526 0.8968 0.093 Uiso 1 1 calc R . .
C28 C 0.8515(11) 0.8009(8) 0.8481(6) 0.066(5) Uani 1 1 d . . .
H28 H 0.8848 0.8231 0.8287 0.079 Uiso 1 1 calc R . .
C29 C 0.8024(13) 0.7494(8) 0.8343(5) 0.065(5) Uani 1 1 d . . .
H29 H 0.8026 0.7365 0.8058 0.078 Uiso 1 1 calc R . .
C30 C 0.7534(12) 0.7177(7) 0.8634(4) 0.060(5) Uani 1 1 d . . .
H30 H 0.7183 0.6843 0.8541 0.072 Uiso 1 1 calc R . .
C31 C 0.2797(9) 0.4334(7) 0.8385(4) 0.048(4) Uani 1 1 d . . .
H31 H 0.3252 0.4078 0.8320 0.057 Uiso 1 1 calc R . .
C32 C 0.2298(12) 0.4563(10) 0.8061(6) 0.076(6) Uani 1 1 d . . .
H32 H 0.2391 0.4437 0.7779 0.091 Uiso 1 1 calc R . .
C33 C 0.1647(13) 0.4988(11) 0.8163(6) 0.090(7) Uani 1 1 d . . .
H33 H 0.1326 0.5170 0.7948 0.109 Uiso 1 1 calc R . .
C34 C 0.1498(12) 0.5125(9) 0.8566(7) 0.088(7) Uani 1 1 d . . .
H34 H 0.1052 0.5393 0.8629 0.105 Uiso 1 1 calc R . .
C35 C 0.1976(9) 0.4888(8) 0.8910(5) 0.058(4) Uani 1 1 d . . .
H35 H 0.1859 0.5001 0.9192 0.070 Uiso 1 1 calc R . .
C36 C 0.2619(8) 0.4487(7) 0.8809(4) 0.038(3) Uani 1 1 d . . .
C37 C 0.3185(8) 0.4222(6) 0.9139(4) 0.035(3) Uani 1 1 d . . .
C38 C 0.2887(9) 0.4075(6) 0.9549(4) 0.041(3) Uani 1 1 d . . .
H38 H 0.2337 0.4143 0.9606 0.049 Uiso 1 1 calc R . .
C39 C 0.3388(9) 0.3828(6) 0.9878(4) 0.037(3) Uani 1 1 d . . .
C40 C 0.2977(9) 0.3637(6) 1.0285(4) 0.037(3) Uani 1 1 d . . .
C41 C 0.2249(11) 0.3894(7) 1.0434(4) 0.054(4) Uani 1 1 d . . .
H41 H 0.1967 0.4201 1.0268 0.064 Uiso 1 1 calc R . .
C42 C 0.1944(10) 0.3706(9) 1.0814(5) 0.063(5) Uani 1 1 d . . .
H42 H 0.1443 0.3877 1.0900 0.076 Uiso 1 1 calc R . .
C43 C 0.2330(13) 0.3284(10) 1.1073(5) 0.077(6) Uani 1 1 d . . .
H43 H 0.2118 0.3177 1.1340 0.092 Uiso 1 1 calc R . .
C44 C 0.3071(14) 0.3007(9) 1.0930(5) 0.077(6) Uani 1 1 d . . .
H44 H 0.3339 0.2696 1.1100 0.092 Uiso 1 1 calc R . .
C45 C 0.3394(10) 0.3187(7) 1.0550(4) 0.050(4) Uani 1 1 d . . .
H45 H 0.3893 0.3013 1.0464 0.060 Uiso 1 1 calc R . .
C46 C 0.5188(11) 0.5437(7) 1.1604(4) 0.056(4) Uani 1 1 d . . .
H46 H 0.5629 0.5716 1.1654 0.067 Uiso 1 1 calc R . .
C47 C 0.4509(13) 0.5485(10) 1.1860(5) 0.074(6) Uani 1 1 d . . .
H47 H 0.4499 0.5792 1.2082 0.089 Uiso 1 1 calc R . .
C48 C 0.3849(13) 0.5084(10) 1.1791(6) 0.074(6) Uani 1 1 d . . .
H48 H 0.3394 0.5106 1.1968 0.089 Uiso 1 1 calc R . .
C49 C 0.3872(11) 0.4665(10) 1.1467(5) 0.070(5) Uani 1 1 d . . .
H49 H 0.3431 0.4386 1.1415 0.085 Uiso 1 1 calc R . .
C50 C 0.4550(11) 0.4635(9) 1.1201(5) 0.061(5) Uani 1 1 d . . .
H50 H 0.4528 0.4362 1.0961 0.073 Uiso 1 1 calc R . .
C51 C 0.5225(10) 0.4977(6) 1.1271(4) 0.041(3) Uani 1 1 d . . .
C52 C 0.5944(9) 0.4899(6) 1.1007(3) 0.036(3) Uani 1 1 d . . .
C53 C 0.6710(11) 0.5112(6) 1.1148(4) 0.044(4) Uani 1 1 d . . .
H53 H 0.6733 0.5347 1.1404 0.053 Uiso 1 1 calc R . .
C54 C 0.7426(10) 0.5002(6) 1.0937(4) 0.038(3) Uani 1 1 d . . .
C55 C 0.8204(10) 0.5241(6) 1.1129(4) 0.041(3) Uani 1 1 d . . .
C56 C 0.8936(11) 0.4920(7) 1.1053(5) 0.054(4) Uani 1 1 d . . .
H56 H 0.8931 0.4549 1.0875 0.065 Uiso 1 1 calc R . .
C57 C 0.9655(12) 0.5113(8) 1.1221(6) 0.077(6) Uani 1 1 d . . .
H57 H 1.0130 0.4875 1.1167 0.092 Uiso 1 1 calc R . .
C58 C 0.9667(12) 0.5670(10) 1.1475(6) 0.081(6) Uani 1 1 d . . .
H58 H 1.0156 0.5822 1.1588 0.097 Uiso 1 1 calc R . .
C59 C 0.8981(13) 0.5989(10) 1.1557(5) 0.078(6) Uani 1 1 d . . .
H59 H 0.9003 0.6356 1.1737 0.094 Uiso 1 1 calc R . .
C60 C 0.8228(12) 0.5807(8) 1.1391(4) 0.062(5) Uani 1 1 d . . .
H60 H 0.7760 0.6050 1.1451 0.074 Uiso 1 1 calc R . .
C61 C 0.9529(11) 0.7136(8) 0.9760(4) 0.058(5) Uani 1 1 d . . .
H61 H 0.9463 0.7313 0.9487 0.070 Uiso 1 1 calc R . .
C62 C 0.9799(13) 0.7532(8) 1.0085(5) 0.074(6) Uani 1 1 d . . .
H62 H 0.9974 0.7961 1.0025 0.089 Uiso 1 1 calc R . .
C63 C 0.9814(11) 0.7310(8) 1.0490(5) 0.066(5) Uani 1 1 d . . .
H63 H 0.9951 0.7593 1.0715 0.079 Uiso 1 1 calc R . .
C64 C 0.9630(14) 0.6679(7) 1.0563(5) 0.079(7) Uani 1 1 d . . .
H64 H 0.9671 0.6508 1.0839 0.094 Uiso 1 1 calc R . .
C65 C 0.9381(13) 0.6282(7) 1.0238(4) 0.068(6) Uani 1 1 d . . .
H65 H 0.9222 0.5850 1.0300 0.081 Uiso 1 1 calc R . .
C66 C 0.9356(9) 0.6488(5) 0.9831(4) 0.036(3) Uani 1 1 d . . .
C67 C 0.9056(9) 0.6055(5) 0.9481(4) 0.034(3) Uani 1 1 d . . .
C68 C 0.9343(9) 0.6182(6) 0.9070(4) 0.040(3) Uani 1 1 d . . .
H68 H 0.9721 0.6521 0.9031 0.048 Uiso 1 1 calc R . .
C69 C 0.9080(8) 0.5816(6) 0.8713(3) 0.032(3) Uani 1 1 d . . .
C70 C 0.9454(8) 0.5954(6) 0.8288(4) 0.038(3) Uani 1 1 d . . .
C71 C 0.9886(12) 0.6513(8) 0.8208(5) 0.066(5) Uani 1 1 d . . .
H71 H 0.9944 0.6839 0.8417 0.079 Uiso 1 1 calc R . .
C72 C 1.0248(15) 0.6592(10) 0.7799(5) 0.092(8) Uani 1 1 d . . .
H72 H 1.0603 0.6944 0.7752 0.110 Uiso 1 1 calc R . .
C73 C 1.0086(15) 0.6171(13) 0.7484(5) 0.097(8) Uani 1 1 d . . .
H73 H 1.0297 0.6249 0.7212 0.116 Uiso 1 1 calc R . .
C74 C 0.9609(14) 0.5620(12) 0.7556(6) 0.091(7) Uani 1 1 d . . .
H74 H 0.9486 0.5329 0.7334 0.109 Uiso 1 1 calc R . .
C75 C 0.9315(12) 0.5508(9) 0.7968(4) 0.071(5) Uani 1 1 d . . .
H75 H 0.9020 0.5124 0.8026 0.085 Uiso 1 1 calc R . .
C76 C 0.7476(13) 0.6184(8) 0.7503(6) 0.072(5) Uani 1 1 d . . .
H76 H 0.7794 0.5843 0.7615 0.086 Uiso 1 1 calc R . .
C77 C 0.7848(15) 0.6714(11) 0.7297(6) 0.089(7) Uani 1 1 d . . .
H77 H 0.8406 0.6690 0.7248 0.106 Uiso 1 1 calc R . .
C78 C 0.7473(14) 0.7231(9) 0.7173(6) 0.076(6) Uani 1 1 d . . .
H78 H 0.7753 0.7594 0.7061 0.091 Uiso 1 1 calc R . .
C79 C 0.6651(15) 0.7234(7) 0.7210(5) 0.069(6) Uani 1 1 d . . .
H79 H 0.6354 0.7596 0.7110 0.083 Uiso 1 1 calc R . .
C80 C 0.6245(12) 0.6698(7) 0.7399(5) 0.058(4) Uani 1 1 d . . .
H80 H 0.5681 0.6708 0.7428 0.070 Uiso 1 1 calc R . .
C81 C 0.6674(10) 0.6160(6) 0.7540(3) 0.040(3) Uani 1 1 d . . .
C82 C 0.6254(10) 0.5566(7) 0.7730(3) 0.042(3) Uani 1 1 d . . .
C83 C 0.5516(9) 0.5376(7) 0.7557(4) 0.045(4) Uani 1 1 d . . .
H83 H 0.5291 0.5636 0.7341 0.054 Uiso 1 1 calc R . .
C84 C 0.5088(9) 0.4811(7) 0.7692(4) 0.040(3) Uani 1 1 d . . .
C85 C 0.4374(8) 0.4607(6) 0.7434(4) 0.033(3) Uani 1 1 d . . .
C86 C 0.4190(9) 0.3943(7) 0.7428(4) 0.042(3) Uani 1 1 d . . .
H86 H 0.4462 0.3645 0.7605 0.051 Uiso 1 1 calc R . .
C87 C 0.3577(10) 0.3729(8) 0.7147(4) 0.053(4) Uani 1 1 d . . .
H87 H 0.3452 0.3279 0.7135 0.064 Uiso 1 1 calc R . .
C88 C 0.3170(11) 0.4143(10) 0.6896(5) 0.072(6) Uani 1 1 d . . .
H88 H 0.2763 0.3985 0.6716 0.087 Uiso 1 1 calc R . .
C89 C 0.3347(10) 0.4779(10) 0.6904(5) 0.065(5) Uani 1 1 d . . .
H89 H 0.3069 0.5068 0.6723 0.078 Uiso 1 1 calc R . .
C90 C 0.3949(10) 0.5034(8) 0.7180(4) 0.054(4) Uani 1 1 d . . .
H90 H 0.4054 0.5488 0.7189 0.065 Uiso 1 1 calc R . .
C91 C 0.5580(9) 0.2861(7) 0.8569(4) 0.044(4) Uani 1 1 d . . .
C92 C 0.5253(9) 0.2378(6) 0.8900(4) 0.037(3) Uani 1 1 d . . .
H92 H 0.5705 0.2206 0.9072 0.045 Uiso 1 1 calc R . .
C93 C 0.4787(10) 0.1794(6) 0.8696(5) 0.053(4) Uani 1 1 d . . .
H93A H 0.4832 0.1809 0.8387 0.064 Uiso 1 1 calc R . .
H93B H 0.5006 0.1374 0.8796 0.064 Uiso 1 1 calc R . .
C94 C 0.3907(10) 0.1868(6) 0.8833(4) 0.044(4) Uani 1 1 d . . .
H94A H 0.3775 0.1568 0.9066 0.053 Uiso 1 1 calc R . .
H94B H 0.3539 0.1787 0.8596 0.053 Uiso 1 1 calc R . .
C95 C 0.3871(9) 0.2588(6) 0.8977(4) 0.041(3) Uani 1 1 d . . .
H95A H 0.3788 0.2881 0.8735 0.049 Uiso 1 1 calc R . .
H95B H 0.3431 0.2655 0.9180 0.049 Uiso 1 1 calc R . .
C96 C 0.5949(9) 0.2745(5) 1.0039(4) 0.038(3) Uani 1 1 d . . .
C97 C 0.6561(9) 0.2642(5) 1.0392(4) 0.040(3) Uani 1 1 d . . .
H97 H 0.7029 0.2403 1.0273 0.048 Uiso 1 1 calc R . .
C98 C 0.6238(13) 0.2251(7) 1.0763(5) 0.076(6) Uani 1 1 d . . .
H98A H 0.5648 0.2239 1.0754 0.091 Uiso 1 1 calc R . .
H98B H 0.6439 0.1799 1.0750 0.091 Uiso 1 1 calc R . .
C99 C 0.6513(15) 0.2573(10) 1.1166(6) 0.090(7) Uani 1 1 d . . .
H99A H 0.7026 0.2389 1.1266 0.107 Uiso 1 1 calc R . .
H99B H 0.6108 0.2534 1.1390 0.107 Uiso 1 1 calc R . .
C100 C 0.6610(12) 0.3281(7) 1.1018(4) 0.061(5) Uani 1 1 d . . .
H10I H 0.6100 0.3519 1.1051 0.073 Uiso 1 1 calc R . .
H10J H 0.7024 0.3504 1.1186 0.073 Uiso 1 1 calc R . .
C101 C 0.8474(8) 0.3602(5) 0.9902(4) 0.031(3) Uani 1 1 d . B .
C102 C 0.9282(9) 0.3759(6) 0.9704(4) 0.035(3) Uani 1 1 d . . .
H102 H 0.9589 0.3350 0.9652 0.042 Uiso 1 1 calc R . .
C103 C 0.9770(8) 0.4223(7) 0.9982(4) 0.042(3) Uani 1 1 d . . .
H10E H 0.9424 0.4563 1.0106 0.051 Uiso 1 1 calc R . .
H10F H 1.0039 0.3983 1.0211 0.051 Uiso 1 1 calc R . .
C104 C 1.0373(10) 0.4519(8) 0.9684(5) 0.059(4) Uani 1 1 d . . .
H10C H 1.0887 0.4281 0.9697 0.071 Uiso 1 1 calc R . .
H10D H 1.0469 0.4982 0.9752 0.071 Uiso 1 1 calc R . .
C105 C 0.9991(9) 0.4450(7) 0.9251(5) 0.054(4) Uani 1 1 d . . .
H10A H 0.9927 0.4883 0.9119 0.065 Uiso 1 1 calc R . .
H10B H 1.0333 0.4180 0.9067 0.065 Uiso 1 1 calc R . .
C106 C 0.8076(9) 0.3641(6) 0.8438(4) 0.039(3) Uani 1 1 d . B .
C107 C 0.7600(10) 0.3334(6) 0.8067(4) 0.046(4) Uani 1 1 d . . .
H107 H 0.7433 0.2879 0.8137 0.056 Uiso 1 1 calc R A 1
C08A C 0.826(3) 0.333(3) 0.7694(15) 0.075(16) Uiso 0.50 1 d P B 1
H08A H 0.8510 0.2902 0.7655 0.090 Uiso 0.50 1 calc PR B 1
H08B H 0.8677 0.3668 0.7736 0.090 Uiso 0.50 1 calc PR B 1
C08B C 0.810(3) 0.316(2) 0.7688(12) 0.052(11) Uiso 0.50 1 d P B 2
H08C H 0.7914 0.2752 0.7552 0.062 Uiso 0.50 1 calc PR B 2
H08D H 0.8675 0.3108 0.7763 0.062 Uiso 0.50 1 calc PR B 2
C09A C 0.764(2) 0.3521(15) 0.7306(9) 0.047(8) Uiso 0.50 1 d P B 1
H09A H 0.7925 0.3635 0.7043 0.057 Uiso 0.50 1 calc PR B 1
H09B H 0.7237 0.3182 0.7253 0.057 Uiso 0.50 1 calc PR B 1
C09B C 0.796(3) 0.378(2) 0.7399(13) 0.085(12) Uiso 0.50 1 d P B 2
H09C H 0.8045 0.3677 0.7098 0.103 Uiso 0.50 1 calc PR B 2
H09D H 0.8299 0.4148 0.7482 0.103 Uiso 0.50 1 calc PR B 2
C10A C 0.731(3) 0.4121(17) 0.7541(10) 0.059(10) Uiso 0.50 1 d P B 1
H10G H 0.6904 0.4359 0.7375 0.070 Uiso 0.50 1 calc PR B 1
H10H H 0.7734 0.4423 0.7633 0.070 Uiso 0.50 1 calc PR B 1
C10B C 0.703(2) 0.3909(16) 0.7500(9) 0.043(7) Uiso 0.50 1 d P B 2
H10K H 0.6901 0.4376 0.7463 0.051 Uiso 0.50 1 calc PR B 2
H10L H 0.6685 0.3650 0.7312 0.051 Uiso 0.50 1 calc PR B 2
N1 N 0.4666(7) 0.2716(4) 0.9180(3) 0.034(3) Uani 1 1 d . . .
H1A H 0.4666 0.2490 0.9433 0.041 Uiso 1 1 calc R . .
N2 N 0.6916(7) 0.3716(6) 0.7931(3) 0.042(3) Uani 1 1 d . B .
H2A H 0.6523 0.3439 0.7829 0.050 Uiso 1 1 calc R C 1
N3 N 0.9197(7) 0.4135(4) 0.9310(3) 0.033(2) Uani 1 1 d . . .
H3A H 0.9167 0.3823 0.9099 0.040 Uiso 1 1 calc R . .
N4 N 0.6847(7) 0.3263(5) 1.0568(3) 0.035(3) Uani 1 1 d . . .
H4A H 0.7399 0.3215 1.0576 0.042 Uiso 1 1 calc R . .
O1 O 0.5087(7) 0.6191(4) 0.8909(3) 0.042(2) Uani 1 1 d . . .
O2 O 0.4569(5) 0.5779(4) 0.9697(2) 0.033(2) Uani 1 1 d . . .
O3 O 0.6602(6) 0.6524(4) 0.9195(3) 0.037(2) Uani 1 1 d . . .
O4 O 0.6104(5) 0.6276(4) 1.0006(2) 0.033(2) Uani 1 1 d . . .
O5 O 0.4119(6) 0.3740(4) 0.9846(2) 0.037(2) Uani 1 1 d . . .
O6 O 0.3907(5) 0.4130(4) 0.9023(2) 0.035(2) Uani 1 1 d . . .
O7 O 0.5895(6) 0.3324(3) 0.9868(3) 0.035(2) Uani 1 1 d . . .
O8 O 0.5575(7) 0.2263(4) 0.9903(3) 0.053(3) Uani 1 1 d . . .
O9 O 0.5293(6) 0.4462(4) 0.8011(2) 0.039(2) Uani 1 1 d . . .
O10 O 0.6628(6) 0.5272(4) 0.8026(3) 0.043(2) Uani 1 1 d . . .
O11 O 0.5674(6) 0.3458(4) 0.8709(2) 0.034(2) Uani 1 1 d . . .
O12 O 0.5801(9) 0.2673(5) 0.8226(3) 0.076(4) Uani 1 1 d . . .
O13 O 0.8596(6) 0.5325(4) 0.8734(2) 0.034(2) Uani 1 1 d . . .
O14 O 0.8625(5) 0.5553(4) 0.9593(2) 0.0324(19) Uani 1 1 d . . .
O15 O 0.7660(5) 0.4084(4) 0.8645(2) 0.030(2) Uani 1 1 d . . .
O16 O 0.8720(8) 0.3442(5) 0.8535(3) 0.064(3) Uani 1 1 d . . .
O17 O 0.7518(6) 0.4672(4) 1.0596(2) 0.039(2) Uani 1 1 d . . .
O18 O 0.5851(6) 0.4601(4) 1.0661(2) 0.039(2) Uani 1 1 d . . .
O19 O 0.7870(5) 0.3953(4) 0.9785(2) 0.0277(18) Uani 1 1 d . . .
O20 O 0.8433(6) 0.3167(4) 1.0177(3) 0.048(3) Uani 1 1 d . . .
O21 O 0.6862(4) 0.5286(3) 0.88858(16) 0.0269(18) Uani 1 1 d . . .
H21B H 0.7055 0.5654 0.8707 0.032 Uiso 1 1 calc R B .
O22 O 0.5305(4) 0.4799(3) 0.89312(16) 0.0274(19) Uani 1 1 d R . .
H22B H 0.4816 0.4942 0.8777 0.033 Uiso 1 1 d R . .
O23 O 0.5479(5) 0.4687(4) 0.9808(2) 0.0256(18) Uani 1 1 d . . .
H23B H 0.5059 0.4784 1.0022 0.031 Uiso 1 1 calc R B .
O24 O 0.7023(5) 0.5197(4) 0.9757(2) 0.0282(18) Uani 1 1 d . . .
H24B H 0.7285 0.5519 0.9948 0.034 Uiso 1 1 calc R B .
O25 O 0.6568(5) 0.4145(3) 0.9285(2) 0.0295(19) Uani 1 1 d . . .
Y1 Y 0.58504(8) 0.56409(5) 0.94022(3) 0.0284(3) Uani 1 1 d . B .
Y2 Y 0.50978(7) 0.38694(5) 0.93468(3) 0.0261(3) Uani 1 1 d . B .
Y3 Y 0.63198(8) 0.44541(6) 0.84942(3) 0.0297(3) Uani 1 1 d . B .
Y4 Y 0.78961(8) 0.47821(5) 0.92488(3) 0.0267(3) Uani 1 1 d . B .
Y5 Y 0.66268(8) 0.42576(5) 1.01044(3) 0.0272(3) Uani 1 1 d . B .

loop_
_atom_site_aniso_label
_atom_site_aniso_U_11
_atom_site_aniso_U_22
_atom_site_aniso_U_33
_atom_site_aniso_U_23
_atom_site_aniso_U_13
_atom_site_aniso_U_12
C1 0.076(15) 0.053(9) 0.055(9) -0.002(8) 0.002(9) 0.001(9)
C2 0.102(19) 0.060(10) 0.056(10) 0.037(8) 0.027(11) 0.004(11)
C3 0.077(17) 0.074(12) 0.052(9) 0.013(9) 0.002(10) 0.014(11)
C4 0.077(16) 0.102(14) 0.038(8) 0.007(9) -0.024(9) 0.028(12)
C5 0.048(11) 0.076(11) 0.050(8) 0.002(8) -0.002(8) -0.007(9)
C6 0.042(9) 0.042(7) 0.025(6) 0.007(5) 0.003(6) 0.013(7)
C7 0.040(10) 0.031(7) 0.037(7) -0.004(5) 0.008(6) 0.013(7)
C8 0.039(9) 0.037(7) 0.040(7) -0.002(6) -0.006(6) 0.008(7)
C9 0.031(9) 0.027(6) 0.048(7) -0.006(5) 0.007(6) 0.006(6)
C10 0.037(9) 0.022(6) 0.043(7) 0.002(5) 0.000(6) -0.001(5)
C11 0.047(10) 0.040(7) 0.051(8) -0.010(6) 0.011(7) -0.002(7)
C12 0.047(12) 0.057(9) 0.088(12) -0.018(9) 0.004(9) 0.008(8)
C13 0.052(12) 0.064(10) 0.069(10) 0.002(8) 0.039(9) -0.016(9)
C14 0.081(15) 0.053(9) 0.064(9) 0.011(8) 0.046(9) 0.021(9)
C15 0.050(10) 0.040(7) 0.065(9) 0.013(7) 0.018(8) 0.006(8)
C16 0.062(12) 0.039(7) 0.048(8) -0.007(6) -0.014(8) 0.011(7)
C17 0.062(13) 0.056(9) 0.057(9) 0.018(8) 0.005(9) 0.007(9)
C18 0.104(18) 0.052(9) 0.047(9) 0.005(7) -0.023(10) 0.005(10)
C19 0.093(18) 0.053(10) 0.070(11) 0.005(9) -0.024(11) -0.016(10)
C20 0.097(17) 0.046(8) 0.053(9) -0.003(7) -0.028(10) 0.008(9)
C21 0.070(12) 0.029(6) 0.027(6) -0.011(5) -0.004(7) -0.006(7)
C22 0.054(10) 0.027(6) 0.049(7) -0.001(6) 0.010(7) 0.016(7)
C23 0.045(10) 0.051(8) 0.042(8) -0.009(6) 0.003(7) -0.018(8)
C24 0.047(10) 0.032(6) 0.052(8) 0.006(6) 0.010(8) -0.003(7)
C25 0.048(11) 0.026(6) 0.059(9) 0.006(6) 0.001(7) -0.010(6)
C26 0.090(17) 0.045(9) 0.083(12) -0.010(8) 0.011(11) -0.006(9)
C27 0.084(18) 0.056(10) 0.094(14) 0.008(10) 0.026(12) -0.026(10)
C28 0.050(13) 0.065(10) 0.083(12) 0.031(10) 0.021(10) -0.009(9)
C29 0.084(16) 0.060(9) 0.050(9) 0.020(8) 0.006(9) -0.014(10)
C30 0.097(17) 0.041(8) 0.043(8) -0.001(7) 0.012(9) -0.006(9)
C31 0.038(9) 0.067(9) 0.039(7) 0.024(7) -0.005(6) 0.009(8)
C32 0.049(13) 0.105(15) 0.072(11) 0.025(10) -0.009(9) -0.003(11)
C33 0.052(13) 0.141(19) 0.079(12) 0.071(13) -0.017(10) 0.001(13)
C34 0.054(15) 0.090(13) 0.119(16) 0.055(13) 0.004(12) 0.022(11)
C35 0.006(8) 0.087(12) 0.082(10) 0.034(9) 0.001(7) 0.002(8)
C36 0.019(7) 0.044(7) 0.051(7) 0.013(6) 0.006(6) -0.016(6)
C37 0.020(8) 0.044(7) 0.039(7) 0.003(6) 0.004(5) -0.004(6)
C38 0.025(8) 0.032(6) 0.066(8) -0.001(6) 0.005(7) 0.002(6)
C39 0.029(8) 0.043(7) 0.039(6) 0.002(6) -0.005(6) -0.002(7)
C40 0.031(8) 0.046(7) 0.034(6) -0.002(6) 0.006(6) -0.004(6)
C41 0.060(12) 0.049(8) 0.052(8) -0.006(7) 0.021(8) 0.006(8)
C42 0.023(9) 0.113(14) 0.053(9) 0.001(9) 0.016(7) -0.008(9)
C43 0.067(16) 0.113(16) 0.050(10) -0.012(10) 0.008(10) -0.022(13)
C44 0.10(2) 0.065(11) 0.066(11) 0.023(9) 0.018(11) 0.000(11)
C45 0.047(11) 0.067(9) 0.036(7) 0.010(7) -0.002(7) -0.010(8)
C46 0.059(12) 0.052(8) 0.057(9) 0.020(7) 0.023(8) 0.023(8)
C47 0.085(16) 0.083(12) 0.054(9) -0.005(9) 0.017(10) 0.054(12)
C48 0.056(15) 0.088(14) 0.077(12) 0.016(11) 0.001(10) 0.025(12)
C49 0.031(11) 0.108(15) 0.072(11) 0.007(11) 0.005(8) -0.008(10)
C50 0.037(10) 0.096(14) 0.050(8) -0.013(8) 0.002(7) 0.016(10)
C51 0.035(10) 0.044(7) 0.045(7) -0.003(6) 0.008(6) 0.017(7)
C52 0.039(10) 0.042(7) 0.027(6) 0.000(5) -0.003(6) 0.010(7)
C53 0.054(11) 0.041(7) 0.038(7) -0.002(6) 0.007(7) 0.008(8)
C54 0.048(10) 0.032(6) 0.033(7) 0.006(5) -0.005(6) -0.003(6)
C55 0.052(11) 0.033(6) 0.039(7) 0.010(6) -0.004(6) -0.010(7)
C56 0.058(13) 0.049(9) 0.055(8) -0.005(7) -0.034(8) 0.002(8)
C57 0.056(14) 0.047(10) 0.127(16) -0.009(10) -0.050(12) 0.009(9)
C58 0.053(13) 0.097(15) 0.092(13) 0.052(12) -0.022(10) -0.046(12)
C59 0.071(15) 0.113(15) 0.052(9) -0.039(10) -0.001(9) -0.053(13)
C60 0.082(14) 0.061(9) 0.043(8) -0.022(7) 0.001(8) -0.020(9)
C61 0.080(14) 0.066(10) 0.029(7) -0.005(7) -0.009(7) -0.028(9)
C62 0.107(19) 0.044(9) 0.072(11) 0.001(8) 0.014(11) -0.037(10)
C63 0.052(12) 0.072(11) 0.073(11) -0.045(9) -0.010(9) -0.013(9)
C64 0.15(2) 0.044(9) 0.044(9) 0.005(7) -0.005(10) -0.011(10)
C65 0.121(19) 0.039(8) 0.043(8) 0.001(6) -0.006(9) -0.023(9)
C66 0.048(10) 0.022(6) 0.040(7) 0.002(5) 0.003(6) -0.012(6)
C67 0.037(9) 0.019(5) 0.047(7) 0.001(5) 0.005(6) -0.004(6)
C68 0.040(9) 0.031(6) 0.050(7) -0.003(6) 0.015(6) -0.023(6)
C69 0.023(7) 0.039(7) 0.033(6) 0.006(5) -0.005(5) 0.003(6)
C70 0.021(8) 0.043(8) 0.049(7) 0.003(6) 0.005(6) 0.005(6)
C71 0.067(14) 0.066(10) 0.064(10) 0.002(8) 0.007(9) -0.003(10)
C72 0.12(2) 0.101(15) 0.055(11) 0.010(10) 0.040(12) -0.035(14)
C73 0.086(18) 0.17(2) 0.037(9) 0.010(12) 0.022(10) -0.003(17)
C74 0.094(19) 0.108(16) 0.071(12) -0.014(12) 0.043(11) 0.007(15)
C75 0.079(15) 0.086(12) 0.046(8) 0.006(9) 0.024(9) 0.002(11)
C76 0.058(14) 0.052(10) 0.106(14) 0.027(10) -0.012(11) -0.008(9)
C77 0.065(16) 0.106(16) 0.096(14) 0.019(12) 0.014(12) -0.052(14)
C78 0.060(15) 0.057(11) 0.110(15) 0.012(11) -0.004(12) -0.001(10)
C79 0.11(2) 0.039(8) 0.058(10) -0.002(7) -0.014(11) 0.016(11)
C80 0.046(12) 0.061(10) 0.068(10) 0.005(8) -0.008(9) -0.009(9)
C81 0.055(11) 0.040(7) 0.027(6) 0.008(5) -0.001(6) -0.002(8)
C82 0.056(10) 0.042(7) 0.027(6) -0.006(6) 0.005(6) -0.007(7)
C83 0.039(9) 0.050(9) 0.045(7) 0.002(6) -0.021(7) -0.004(7)
C84 0.030(8) 0.055(8) 0.036(6) 0.000(6) 0.002(6) 0.014(7)
C85 0.021(8) 0.042(7) 0.037(6) 0.002(5) 0.006(5) -0.006(6)
C86 0.032(9) 0.060(9) 0.035(7) 0.006(6) 0.002(6) -0.016(7)
C87 0.037(10) 0.058(9) 0.063(9) -0.001(7) -0.002(8) -0.023(8)
C88 0.045(12) 0.105(14) 0.066(10) 0.018(10) -0.032(9) -0.034(10)
C89 0.025(9) 0.101(13) 0.070(10) 0.021(10) -0.014(8) 0.003(10)
C90 0.045(11) 0.062(10) 0.056(9) 0.005(7) -0.020(8) 0.005(8)
C91 0.033(9) 0.045(8) 0.054(9) -0.014(7) -0.012(7) -0.012(7)
C92 0.039(9) 0.037(7) 0.036(7) -0.016(5) -0.003(6) -0.015(6)
C93 0.043(11) 0.028(7) 0.088(11) -0.013(7) 0.022(9) -0.024(7)
C94 0.042(10) 0.029(7) 0.060(8) 0.003(6) -0.012(7) -0.009(6)
C95 0.040(10) 0.035(7) 0.048(8) -0.003(6) 0.001(7) -0.002(6)
C96 0.046(10) 0.026(6) 0.044(7) 0.015(5) 0.003(6) -0.019(6)
C97 0.048(10) 0.015(5) 0.055(8) 0.012(5) -0.009(7) -0.006(6)
C98 0.104(18) 0.050(9) 0.075(11) 0.031(8) -0.021(11) -0.028(10)
C99 0.082(19) 0.097(15) 0.090(13) 0.021(12) -0.014(12) -0.030(13)
C100 0.084(15) 0.058(9) 0.040(8) 0.000(7) -0.025(8) -0.001(10)
C101 0.027(8) 0.030(6) 0.037(6) 0.007(5) 0.002(6) 0.014(6)
C102 0.040(9) 0.028(6) 0.037(6) -0.008(5) 0.002(6) 0.007(6)
C103 0.029(8) 0.051(8) 0.047(8) -0.007(6) -0.009(6) 0.009(7)
C104 0.032(10) 0.068(10) 0.077(10) 0.004(9) -0.017(8) -0.018(8)
C105 0.022(8) 0.055(8) 0.086(10) 0.023(8) 0.012(7) 0.002(7)
C106 0.032(9) 0.034(7) 0.052(8) -0.012(6) 0.011(7) 0.000(6)
C107 0.072(13) 0.023(6) 0.044(8) -0.019(6) -0.009(7) 0.006(7)
N1 0.034(7) 0.025(5) 0.042(6) -0.005(4) -0.002(5) -0.004(5)
N2 0.026(7) 0.059(7) 0.041(6) -0.012(5) 0.006(5) -0.013(6)
N3 0.030(6) 0.036(5) 0.034(5) 0.002(4) 0.011(5) 0.002(5)
N4 0.028(7) 0.040(6) 0.037(6) 0.001(5) 0.002(5) -0.001(5)
O1 0.046(7) 0.026(4) 0.054(5) 0.013(4) 0.008(5) 0.011(5)
O2 0.029(6) 0.024(4) 0.045(5) -0.003(4) 0.004(4) 0.006(4)
O3 0.040(6) 0.023(4) 0.049(5) 0.005(4) -0.003(4) -0.005(4)
O4 0.025(5) 0.025(4) 0.049(5) -0.002(4) 0.014(4) -0.001(4)
O5 0.029(6) 0.043(5) 0.039(4) 0.010(4) 0.001(4) 0.004(4)
O6 0.026(6) 0.037(5) 0.041(4) 0.009(4) -0.003(4) -0.004(4)
O7 0.036(6) 0.016(4) 0.052(5) 0.014(4) -0.016(4) -0.012(4)
O8 0.055(8) 0.042(5) 0.062(6) 0.005(5) -0.016(5) -0.019(5)
O9 0.032(6) 0.053(5) 0.032(4) 0.003(4) 0.001(4) -0.005(5)
O10 0.033(6) 0.052(5) 0.042(5) 0.014(4) -0.014(4) -0.017(5)
O11 0.041(6) 0.032(4) 0.028(4) -0.005(3) 0.004(4) -0.008(4)
O12 0.095(11) 0.069(7) 0.063(7) -0.024(6) 0.032(7) -0.041(7)
O13 0.027(6) 0.033(4) 0.043(5) -0.005(4) 0.003(4) -0.006(4)
O14 0.029(5) 0.028(4) 0.040(4) 0.000(4) -0.001(4) -0.018(4)
O15 0.028(6) 0.031(4) 0.030(4) -0.010(3) 0.002(4) -0.005(4)
O16 0.051(8) 0.069(7) 0.071(7) -0.024(6) -0.025(6) 0.027(6)
O17 0.037(6) 0.049(5) 0.031(4) -0.005(4) 0.000(4) -0.003(4)
O18 0.028(5) 0.056(5) 0.034(4) -0.008(4) 0.001(4) -0.005(4)
O19 0.019(5) 0.028(4) 0.036(4) -0.003(3) 0.004(4) -0.001(4)
O20 0.028(6) 0.060(6) 0.056(6) 0.024(5) 0.008(5) 0.009(5)
O21 0.016(5) 0.027(4) 0.037(4) 0.000(3) -0.002(3) -0.002(4)
O22 0.030(6) 0.021(4) 0.030(4) 0.006(3) -0.017(4) -0.001(4)
O23 0.022(5) 0.033(4) 0.022(4) -0.001(3) -0.008(3) 0.002(4)
O24 0.028(5) 0.025(4) 0.032(4) -0.004(3) -0.001(4) 0.000(4)
O25 0.039(6) 0.021(4) 0.028(4) -0.009(3) -0.003(4) -0.002(4)
Y1 0.0268(7) 0.0221(5) 0.0362(6) -0.0007(5) 0.0010(5) 0.0012(5)
Y2 0.0200(7) 0.0259(5) 0.0323(6) 0.0000(5) -0.0010(5) -0.0015(5)
Y3 0.0273(7) 0.0314(6) 0.0304(6) -0.0012(5) -0.0001(5) -0.0047(5)
Y4 0.0217(7) 0.0243(5) 0.0340(6) -0.0017(5) 0.0002(5) -0.0014(5)
Y5 0.0245(7) 0.0246(5) 0.0324(6) -0.0010(5) -0.0020(5) -0.0001(5)

loop_
_atom_type_symbol
_atom_type_description
_atom_type_scat_dispersion_real
_atom_type_scat_dispersion_imag
_atom_type_scat_source
C C 0.0033 0.0016 'International Tables Vol C Tables 4.2.6.8 and 6.1.1.4'
H H 0.0000 0.0000 'International Tables Vol C Tables 4.2.6.8 and 6.1.1.4'
N N 0.0061 0.0033 'International Tables Vol C Tables 4.2.6.8 and 6.1.1.4'
O O 0.0106 0.0060 'International Tables Vol C Tables 4.2.6.8 and 6.1.1.4'
Y Y -2.7962 3.5667 'International Tables Vol C Tables 4.2.6.8 and 6.1.1.4'

loop_
_geom_angle_atom_site_label_1
_geom_angle_atom_site_label_2
_geom_angle_atom_site_label_3
_geom_angle
C6 C1 C2 118.0(17)
C3 C2 C1 121.9(16)
C2 C3 C4 118.4(16)
C3 C4 C5 122.1(19)
C4 C5 C6 119.5(16)
C1 C6 C5 120.1(13)
C1 C6 C7 117.4(14)
C5 C6 C7 122.5(13)
O1 C7 C8 125.4(12)
O1 C7 C6 118.8(12)
C8 C7 C6 115.6(13)
C9 C8 C7 124.1(14)
O2 C9 C8 123.6(13)
O2 C9 C10 115.9(11)
C8 C9 C10 120.4(13)
C11 C10 C15 118.0(13)
C11 C10 C9 123.0(11)
C15 C10 C9 119.1(12)
C10 C11 C12 120.4(14)
C13 C12 C11 120.6(17)
C12 C13 C14 120.9(15)
C13 C14 C15 120.0(15)
C14 C15 C10 120.0(16)
C17 C16 C21 119.6(14)
C16 C17 C18 120.0(15)
C19 C18 C17 117.3(7)
C18 C19 C20 124.2
C21 C20 C19 117.0
C20 C21 C16 120.9(6)
C20 C21 C22 119.9
C16 C21 C22 119.0(6)
O4 C22 C23 123.5(4)
O4 C22 C21 115.8(4)
C23 C22 C21 120.6
C24 C23 C22 125.1
O3 C24 C23 123.9(4)
O3 C24 C25 112.5(4)
C23 C24 C25 123.6
C30 C25 C26 119.8(7)
C30 C25 C24 119.9(7)
C26 C25 C24 120.3
C25 C26 C27 117.6(8)
C28 C27 C26 122.9(16)
C27 C28 C29 119.6(16)
C30 C29 C28 119.2(15)
C25 C30 C29 120.7(15)
C32 C31 C36 120.0(15)
C31 C32 C33 119.2(17)
C34 C33 C32 119.2(16)
C33 C34 C35 123.7(19)
C36 C35 C34 117.0(16)
C35 C36 C31 120.9(13)
C35 C36 C37 122.3(12)
C31 C36 C37 116.7(12)
O6 C37 C38 124.2(12)
O6 C37 C36 116.3(10)
C38 C37 C36 119.5(12)
C37 C38 C39 122.6(14)
O5 C39 C38 124.5(12)
O5 C39 C40 118.7(12)
C38 C39 C40 116.7(13)
C41 C40 C45 117.6(12)
C41 C40 C39 125.6(13)
C45 C40 C39 116.7(13)
C42 C41 C40 121.0(16)
C43 C42 C41 122.5(18)
C42 C43 C44 118.1(16)
C45 C44 C43 120.7(18)
C44 C45 C40 120.0(17)
C47 C46 C51 121.1(18)
C48 C47 C46 120.6(17)
C49 C48 C47 118.4(18)
C48 C49 C50 120.6(18)
C51 C50 C49 123.4(16)
C50 C51 C46 115.6(14)
C50 C51 C52 122.2(13)
C46 C51 C52 122.2(14)
O18 C52 C53 122.1(13)
O18 C52 C51 116.5(13)
C53 C52 C51 121.3(11)
C54 C53 C52 124.9(12)
O17 C54 C53 126.5(14)
O17 C54 C55 113.9(13)
C53 C54 C55 119.4(12)
C56 C55 C60 117.1(15)
C56 C55 C54 121.6(13)
C60 C55 C54 121.4(15)
C57 C56 C55 123.9(15)
C56 C57 C58 118.2(18)
C59 C58 C57 119.8(17)
C58 C59 C60 123.8(17)
C59 C60 C55 117.2(18)
C66 C61 C62 120.7(13)
C63 C62 C61 120.8(14)
C64 C63 C62 118.5(14)
C63 C64 C65 120.3(15)
C66 C65 C64 122.7(13)
C65 C66 C61 116.5(12)
C65 C66 C67 122.0(11)
C61 C66 C67 121.1(11)
O14 C67 C68 125.7(10)
O14 C67 C66 116.5(10)
C68 C67 C66 117.4(11)
C67 C68 C69 122.2(11)
O13 C69 C68 124.0(10)
O13 C69 C70 116.8(10)
C68 C69 C70 118.9(11)
C71 C70 C75 120.0(13)
C71 C70 C69 122.4(13)
C75 C70 C69 117.5(12)
C70 C71 C72 118.6(16)
C73 C72 C71 121.0(19)
C72 C73 C74 120.5(16)
C73 C74 C75 118.6(19)
C70 C75 C74 120.9(18)
C81 C76 C77 120.5(18)
C78 C77 C76 124(2)
C77 C78 C79 117(2)
C78 C79 C80 120.4(17)
C81 C80 C79 120.2(18)
C76 C81 C80 117.1(15)
C76 C81 C82 121.4(14)
C80 C81 C82 121.5(16)
O10 C82 C83 125.9(13)
O10 C82 C81 116.2(13)
C83 C82 C81 117.9(12)
C82 C83 C84 123.1(12)
O9 C84 C83 123.6(13)
O9 C84 C85 119.0(12)
C83 C84 C85 117.3(11)
C90 C85 C86 119.7(14)
C90 C85 C84 123.2(12)
C86 C85 C84 116.9(12)
C85 C86 C87 117.7(14)
C88 C87 C86 122.5(15)
C89 C88 C87 119.5(16)
C88 C89 C90 121.4(16)
C85 C90 C89 119.1(15)
O12 C91 O11 124.4(14)
O12 C91 C92 121.0(12)
O11 C91 C92 114.2(11)
N1 C92 C91 110.0(11)
N1 C92 C93 105.9(11)
C91 C92 C93 112.6(10)
C94 C93 C92 106.4(11)
C93 C94 C95 102.4(11)
N1 C95 C94 105.0(11)
O8 C96 O7 122.8(12)
O8 C96 C97 118.6(10)
O7 C96 C97 118.4(10)
N4 C97 C98 105.9(11)
N4 C97 C96 112.2(9)
C98 C97 C96 113.8(13)
C99 C98 C97 108.7(13)
C98 C99 C100 100.6(13)
N4 C100 C99 107.5(13)
O20 C101 O19 123.7(12)
O20 C101 C102 119.2(11)
O19 C101 C102 117.0(10)
N3 C102 C101 112.0(11)
N3 C102 C103 102.6(10)
C101 C102 C103 111.4(10)
C104 C103 C102 103.9(10)
C103 C104 C105 104.5(12)
N3 C105 C104 107.5(11)
O16 C106 O15 125.5(13)
O16 C106 C107 121.4(12)
O15 C106 C107 112.8(13)
N2 C107 C08B 109.3(18)
N2 C107 C106 114.2(10)
C08B C107 C106 114(2)
N2 C107 C08A 108(2)
C08B C107 C08A 16(3)
C106 C107 C08A 102(2)
C107 C08A C09A 97(3)
C107 C08B C09B 101(3)
C10A C09A C08A 93(3)
C08B C09B C10B 100(3)
C09A C10A N2 96(2)
N2 C10B C09B 106(2)
C92 N1 C95 104.1(9)
C92 N1 Y2 111.7(7)
C95 N1 Y2 120.4(7)
C10B N2 C107 109.2(16)
C10B N2 C10A 23.4(17)
C107 N2 C10A 100.7(17)
C10B N2 Y3 123.9(14)
C107 N2 Y3 114.7(7)
C10A N2 Y3 113.0(13)
C102 N3 C105 104.3(10)
C102 N3 Y4 114.6(7)
C105 N3 Y4 121.6(8)
C97 N4 C100 107.6(11)
C97 N4 Y5 115.2(7)
C100 N4 Y5 120.0(8)
C7 O1 Y1 133.3(8)
C9 O2 Y1 134.3(8)
C24 O3 Y1 137.0(6)
C22 O4 Y1 134.2(5)
C39 O5 Y2 138.0(8)
C37 O6 Y2 136.3(7)
C96 O7 Y5 124.0(8)
C96 O7 Y2 138.3(8)
Y5 O7 Y2 97.3(2)
C84 O9 Y3 136.7(9)
C82 O10 Y3 135.2(9)
C91 O11 Y2 124.5(8)
C91 O11 Y3 138.4(8)
Y2 O11 Y3 97.0(3)
C69 O13 Y4 137.1(7)
C67 O14 Y4 135.3(7)
C106 O15 Y3 127.2(8)
C106 O15 Y4 135.7(9)
Y3 O15 Y4 97.1(3)
C54 O17 Y5 133.1(9)
C52 O18 Y5 138.1(9)
C101 O19 Y5 134.4(7)
C101 O19 Y4 125.6(8)
Y5 O19 Y4 97.6(3)
Y3 O21 Y4 103.4(2)
Y3 O21 Y1 108.0(2)
Y4 O21 Y1 108.1(2)
Y3 O22 Y2 101.5(2)
Y3 O22 Y1 108.0(2)
Y2 O22 Y1 106.4(2)
Y5 O23 Y2 102.2(3)
Y5 O23 Y1 108.2(3)
Y2 O23 Y1 108.5(3)
Y5 O24 Y4 101.9(3)
Y5 O24 Y1 107.6(3)
Y4 O24 Y1 108.5(3)
Y2 O25 Y4 162.4(3)
Y2 O25 Y5 88.8(2)
Y4 O25 Y5 88.1(2)
Y2 O25 Y3 88.6(3)
Y4 O25 Y3 88.3(2)
Y5 O25 Y3 159.7(3)
O3 Y1 O1 73.9(3)
O3 Y1 O2 121.1(3)
O1 Y1 O2 73.1(3)
O3 Y1 O4 72.6(3)
O1 Y1 O4 112.4(3)
O2 Y1 O4 76.9(3)
O3 Y1 O23 158.0(3)
O1 Y1 O23 127.8(3)
O2 Y1 O23 69.7(3)
O4 Y1 O23 93.3(2)
O3 Y1 O24 89.3(3)
O1 Y1 O24 159.8(3)
O2 Y1 O24 126.3(3)
O4 Y1 O24 71.6(3)
O23 Y1 O24 70.0(3)
O3 Y1 O22 125.5(2)
O1 Y1 O22 74.0(3)
O2 Y1 O22 89.4(2)
O4 Y1 O22 161.7(2)
O23 Y1 O22 70.3(2)
O24 Y1 O22 108.5(2)
O3 Y1 O21 70.5(3)
O1 Y1 O21 94.0(3)
O2 Y1 O21 157.5(2)
O4 Y1 O21 125.6(3)
O23 Y1 O21 107.0(2)
O24 Y1 O21 69.4(2)
O22 Y1 O21 69.03(15)
O3 Y1 Y5 124.3(2)
O1 Y1 Y5 160.2(2)
O2 Y1 Y5 99.5(2)
O4 Y1 Y5 82.73(19)
O23 Y1 Y5 34.91(19)
O24 Y1 Y5 35.13(19)
O22 Y1 Y5 87.77(13)
O21 Y1 Y5 86.44(13)
O3 Y1 Y2 155.3(2)
O1 Y1 Y2 104.4(2)
O2 Y1 Y2 80.46(19)
O4 Y1 Y2 128.12(19)
O23 Y1 Y2 34.82(16)
O24 Y1 Y2 86.06(19)
O22 Y1 Y2 35.78(12)
O21 Y1 Y2 85.15(13)
Y5 Y1 Y2 55.90(3)
O3 Y1 Y3 99.9(2)
O1 Y1 Y3 85.0(2)
O2 Y1 Y3 124.0(2)
O4 Y1 Y3 157.1(2)
O23 Y1 Y3 86.65(17)
O24 Y1 Y3 87.01(17)
O22 Y1 Y3 34.62(15)
O21 Y1 Y3 34.52(13)
Y5 Y1 Y3 84.30(4)
Y2 Y1 Y3 55.72(3)
O3 Y1 Y4 80.8(2)
O1 Y1 Y4 128.5(2)
O2 Y1 Y4 155.07(19)
O4 Y1 Y4 101.2(2)
O23 Y1 Y4 85.8(2)
O24 Y1 Y4 34.91(17)
O22 Y1 Y4 86.08(15)
O21 Y1 Y4 34.70(12)
Y5 Y1 Y4 55.88(3)
Y2 Y1 Y4 81.59(3)
Y3 Y1 Y4 55.93(3)
O5 Y2 O6 73.8(3)
O5 Y2 O23 80.9(3)
O6 Y2 O23 110.7(3)
O5 Y2 O22 126.1(3)
O6 Y2 O22 71.7(2)
O23 Y2 O22 74.2(2)
O5 Y2 O11 146.1(3)
O6 Y2 O11 92.8(3)
O23 Y2 O11 132.8(3)
O22 Y2 O11 75.5(2)
O5 Y2 O7 82.2(3)
O6 Y2 O7 153.6(3)
O23 Y2 O7 75.4(3)
O22 Y2 O7 133.3(2)
O11 Y2 O7 101.4(3)
O5 Y2 O25 140.5(3)
O6 Y2 O25 138.8(3)
O23 Y2 O25 67.7(3)
O22 Y2 O25 68.4(2)
O11 Y2 O25 67.9(3)
O7 Y2 O25 67.6(3)
O5 Y2 N1 80.4(3)
O6 Y2 N1 82.9(3)
O23 Y2 N1 152.6(3)
O22 Y2 N1 133.1(3)
O11 Y2 N1 66.9(3)
O7 Y2 N1 82.4(3)
O25 Y2 N1 118.0(3)
O5 Y2 Y3 164.6(2)
O6 Y2 Y3 94.4(2)
O23 Y2 Y3 94.6(2)
O22 Y2 Y3 38.85(15)
O11 Y2 Y3 41.6(2)
O7 Y2 Y3 111.1(2)
O25 Y2 Y3 46.85(16)
N1 Y2 Y3 108.4(2)
O5 Y2 Y5 93.9(2)
O6 Y2 Y5 149.4(2)
O23 Y2 Y5 38.85(19)
O22 Y2 Y5 95.34(14)
O11 Y2 Y5 111.0(2)
O7 Y2 Y5 41.22(18)
O25 Y2 Y5 46.62(16)
N1 Y2 Y5 123.3(2)
Y3 Y2 Y5 91.60(4)
O5 Y2 Y1 108.1(2)
O6 Y2 Y1 94.8(2)
O23 Y2 Y1 36.69(18)
O22 Y2 Y1 37.86(13)
O11 Y2 Y1 103.9(2)
O7 Y2 Y1 103.09(18)
O25 Y2 Y1 58.34(15)
N1 Y2 Y1 170.3(2)
Y3 Y2 Y1 62.27(3)
Y5 Y2 Y1 61.89(3)
O21 Y3 O10 73.8(3)
O21 Y3 O9 130.5(3)
O10 Y3 O9 74.3(3)
O21 Y3 O22 74.68(17)
O10 Y3 O22 109.4(3)
O9 Y3 O22 81.5(3)
O21 Y3 O11 130.7(2)
O10 Y3 O11 154.4(3)
O9 Y3 O11 82.0(3)
O22 Y3 O11 76.0(2)
O21 Y3 O15 76.1(2)
O10 Y3 O15 98.6(3)
O9 Y3 O15 145.8(3)
O22 Y3 O15 131.3(2)
O11 Y3 O15 95.3(3)
O21 Y3 N2 131.9(3)
O10 Y3 N2 83.7(4)
O9 Y3 N2 80.0(3)
O22 Y3 N2 153.4(3)
O11 Y3 N2 82.6(3)
O15 Y3 N2 65.8(3)
O21 Y3 O25 66.3(2)
O10 Y3 O25 139.5(3)
O9 Y3 O25 139.3(3)
O22 Y3 O25 67.2(2)
O11 Y3 O25 66.1(2)
O15 Y3 O25 65.6(3)
N2 Y3 O25 117.9(3)
O21 Y3 Y2 93.59(15)
O10 Y3 Y2 149.0(3)
O9 Y3 Y2 94.7(2)
O22 Y3 Y2 39.66(13)
O11 Y3 Y2 41.39(18)
O15 Y3 Y2 105.76(19)
N2 Y3 Y2 123.6(3)
O25 Y3 Y2 44.60(19)
O21 Y3 Y4 38.50(14)
O10 Y3 Y4 97.5(2)
O9 Y3 Y4 168.9(2)
O22 Y3 Y4 94.52(14)
O11 Y3 Y4 107.2(2)
O15 Y3 Y4 41.60(17)
N2 Y3 Y4 106.9(3)
O25 Y3 Y4 45.28(18)
Y2 Y3 Y4 88.58(4)
O21 Y3 Y1 37.46(16)
O10 Y3 Y1 94.0(2)
O9 Y3 Y1 110.1(2)
O22 Y3 Y1 37.35(14)
O11 Y3 Y1 103.36(18)
O15 Y3 Y1 103.76(17)
N2 Y3 Y1 168.7(3)
O25 Y3 Y1 57.82(15)
Y2 Y3 Y1 62.01(3)
Y4 Y3 Y1 62.30(3)
O14 Y4 O13 74.6(3)
O14 Y4 O21 109.2(3)
O13 Y4 O21 79.0(3)
O14 Y4 O24 75.5(3)
O13 Y4 O24 129.3(3)
O21 Y4 O24 73.6(2)
O14 Y4 O19 99.1(3)
O13 Y4 O19 148.8(3)
O21 Y4 O19 130.8(3)
O24 Y4 O19 75.8(3)
O14 Y4 O15 151.3(3)
O13 Y4 O15 78.8(3)
O21 Y4 O15 75.4(3)
O24 Y4 O15 131.3(3)
O19 Y4 O15 98.1(3)
O14 Y4 N3 82.4(3)
O13 Y4 N3 82.7(3)
O21 Y4 N3 154.5(3)
O24 Y4 N3 131.9(3)
O19 Y4 N3 66.1(3)
O15 Y4 N3 83.8(3)
O14 Y4 O25 142.3(3)
O13 Y4 O25 135.7(3)
O21 Y4 O25 66.9(2)
O24 Y4 O25 67.4(3)
O19 Y4 O25 66.1(3)
O15 Y4 O25 66.2(3)
N3 Y4 O25 117.8(3)
O14 Y4 Y5 99.1(2)
O13 Y4 Y5 168.1(2)
O21 Y4 Y5 94.02(15)
O24 Y4 Y5 38.83(18)
O19 Y4 Y5 41.1(2)
O15 Y4 Y5 108.9(2)
N3 Y4 Y5 106.7(2)
O25 Y4 Y5 46.38(16)
O14 Y4 Y3 146.7(2)
O13 Y4 Y3 89.3(2)
O21 Y4 Y3 38.06(13)
O24 Y4 Y3 94.1(2)
O19 Y4 Y3 109.0(2)
O15 Y4 Y3 41.3(2)
N3 Y4 Y3 124.9(2)
O25 Y4 Y3 46.40(16)
Y5 Y4 Y3 90.96(4)
O14 Y4 Y1 95.5(2)
O13 Y4 Y1 108.6(2)
O21 Y4 Y1 37.22(14)
O24 Y4 Y1 36.63(19)
O19 Y4 Y1 102.5(2)
O15 Y4 Y1 102.9(2)
N3 Y4 Y1 167.7(2)
O25 Y4 Y1 57.67(16)
Y5 Y4 Y1 61.49(3)
Y3 Y4 Y1 61.76(3)
O18 Y5 O23 74.3(3)
O18 Y5 O24 105.8(3)
O23 Y5 O24 74.1(3)
O18 Y5 O17 74.4(3)
O23 Y5 O17 131.9(3)
O24 Y5 O17 80.4(3)
O18 Y5 O7 101.4(3)
O23 Y5 O7 75.7(3)
O24 Y5 O7 131.4(3)
O17 Y5 O7 146.4(3)
O18 Y5 O19 153.3(3)
O23 Y5 O19 130.2(3)
O24 Y5 O19 76.5(3)
O17 Y5 O19 79.9(3)
O7 Y5 O19 95.8(3)
O18 Y5 N4 83.2(3)
O23 Y5 N4 131.5(3)
O24 Y5 N4 154.4(3)
O17 Y5 N4 79.1(3)
O7 Y5 N4 67.3(3)
O19 Y5 N4 84.9(3)
O18 Y5 O25 140.4(3)
O23 Y5 O25 66.2(3)
O24 Y5 O25 67.0(2)
O17 Y5 O25 136.7(3)
O7 Y5 O25 66.3(3)
O19 Y5 O25 65.6(3)
N4 Y5 O25 120.8(3)
O18 Y5 Y2 100.5(2)
O23 Y5 Y2 38.96(18)
O24 Y5 Y2 93.9(2)
O17 Y5 Y2 170.8(2)
O7 Y5 Y2 41.43(19)
O19 Y5 Y2 105.92(19)
N4 Y5 Y2 108.3(2)
O25 Y5 Y2 44.59(19)
O18 Y5 Y4 144.9(2)
O23 Y5 Y4 93.82(19)
O24 Y5 Y4 39.29(19)
O17 Y5 Y4 91.2(2)
O7 Y5 Y4 107.5(2)
O19 Y5 Y4 41.34(18)
N4 Y5 Y4 126.2(3)
O25 Y5 Y4 45.48(18)
Y2 Y5 Y4 88.76(4)
O18 Y5 Y1 91.8(2)
O23 Y5 Y1 36.90(19)
O24 Y5 Y1 37.3(2)
O17 Y5 Y1 109.8(2)
O7 Y5 Y1 103.63(19)
O19 Y5 Y1 103.84(18)
N4 Y5 Y1 168.3(3)
O25 Y5 Y1 58.20(16)
Y2 Y5 Y1 62.21(3)
Y4 Y5 Y1 62.62(3)

loop_
_geom_bond_atom_site_label_1
_geom_bond_atom_site_label_2
_geom_bond_distance
C1 C6 1.37(2)
C1 C2 1.43(2)
C2 C3 1.36(3)
C3 C4 1.36(3)
C4 C5 1.381(19)
C5 C6 1.40(2)
C6 C7 1.513(16)
C7 O1 1.266(17)
C7 C8 1.401(19)
C8 C9 1.392(16)
C9 O2 1.288(16)
C9 C10 1.520(18)
C10 C11 1.39(2)
C10 C15 1.398(17)
C11 C12 1.39(2)
C12 C13 1.34(2)
C13 C14 1.36(2)
C14 C15 1.40(2)
C16 C17 1.370(19)
C16 C21 1.423(18)
C17 C18 1.43(2)
C18 C19 1.3607
C19 C20 1.4064
C20 C21 1.3601
C21 C22 1.4878
C22 O4 1.302(10)
C22 C23 1.3939
C23 C24 1.3538
C24 O3 1.283(10)
C24 C25 1.5255
C25 C30 1.363(14)
C25 C26 1.3829
C26 C27 1.407(18)
C27 C28 1.31(2)
C28 C29 1.39(2)
C29 C30 1.39(2)
C31 C32 1.40(2)
C31 C36 1.404(17)
C32 C33 1.42(3)
C33 C34 1.33(3)
C34 C35 1.43(2)
C35 C36 1.38(2)
C36 C37 1.502(17)
C37 O6 1.267(15)
C37 C38 1.417(16)
C38 C39 1.422(18)
C39 O5 1.230(16)
C39 C40 1.505(17)
C40 C41 1.40(2)
C40 C45 1.421(19)
C41 C42 1.357(19)
C42 C43 1.35(2)
C43 C44 1.42(3)
C44 C45 1.36(2)
C46 C47 1.39(2)
C46 C51 1.410(19)
C47 C48 1.38(3)
C48 C49 1.33(2)
C49 C50 1.40(2)
C50 C51 1.34(2)
C51 C52 1.463(19)
C52 O18 1.258(13)
C52 C53 1.41(2)
C53 C54 1.38(2)
C54 O17 1.278(14)
C54 C55 1.51(2)
C55 C56 1.40(2)
C55 C60 1.419(18)
C56 C57 1.36(2)
C57 C58 1.39(3)
C58 C59 1.34(3)
C59 C60 1.40(2)
C61 C66 1.368(18)
C61 C62 1.38(2)
C62 C63 1.36(2)
C63 C64 1.34(2)
C64 C65 1.37(2)
C65 C66 1.351(17)
C66 C67 1.496(16)
C67 O14 1.297(14)
C67 C68 1.405(16)
C68 C69 1.421(16)
C69 O13 1.283(14)
C69 C70 1.504(17)
C70 C71 1.37(2)
C70 C75 1.38(2)
C71 C72 1.43(2)
C72 C73 1.34(3)
C73 C74 1.39(3)
C74 C75 1.41(2)
C76 C81 1.34(2)
C76 C77 1.40(2)
C77 C78 1.28(3)
C78 C79 1.37(3)
C79 C80 1.41(2)
C80 C81 1.38(2)
C81 C82 1.518(18)
C82 O10 1.272(15)
C82 C83 1.39(2)
C83 C84 1.42(2)
C84 O9 1.279(14)
C84 C85 1.496(18)
C85 C90 1.377(18)
C85 C86 1.385(17)
C86 C87 1.420(19)
C87 C88 1.34(2)
C88 C89 1.33(2)
C89 C90 1.42(2)
C91 O12 1.206(16)
C91 O11 1.301(15)
C91 C92 1.533(19)
C92 N1 1.483(17)
C92 C93 1.557(17)
C93 C94 1.53(2)
C94 C95 1.536(17)
C95 N1 1.490(17)
C96 O8 1.237(14)
C96 O7 1.299(13)
C96 C97 1.520(19)
C97 N4 1.460(14)
C97 C98 1.515(19)
C98 C99 1.50(2)
C99 C100 1.52(2)
C100 N4 1.475(17)
C101 O20 1.240(13)
C101 O19 1.284(14)
C101 C102 1.513(18)
C102 N3 1.468(14)
C102 C103 1.521(17)
C103 C104 1.50(2)
C104 C105 1.51(2)
C105 N3 1.478(17)
C106 O16 1.183(17)
C106 O15 1.312(14)
C106 C107 1.543(19)
C107 N2 1.441(18)
C107 C08B 1.50(4)
C107 C08A 1.61(5)
C08A C09A 1.64(6)
C08B C09B 1.58(6)
C09A C10A 1.53(5)
C09B C10B 1.59(6)
C10A N2 1.62(4)
C10B N2 1.43(3)
N1 Y2 2.510(9)
N2 Y3 2.529(10)
N3 Y4 2.535(11)
N4 Y5 2.525(10)
O1 Y1 2.298(9)
O2 Y1 2.338(9)
O3 Y1 2.282(8)
O4 Y1 2.340(8)
O5 Y2 2.276(9)
O6 Y2 2.286(9)
O7 Y5 2.375(7)
O7 Y2 2.385(8)
O9 Y3 2.286(9)
O10 Y3 2.283(8)
O11 Y2 2.380(8)
O11 Y3 2.391(8)
O13 Y4 2.282(8)
O14 Y4 2.259(8)
O15 Y3 2.395(9)
O15 Y4 2.408(7)
O17 Y5 2.304(9)
O18 Y5 2.287(8)
O19 Y5 2.378(8)
O19 Y4 2.390(7)
O21 Y3 2.282(5)
O21 Y4 2.304(6)
O21 Y1 2.448(6)
O22 Y3 2.287(6)
O22 Y2 2.327(5)
O22 Y1 2.443(5)
O23 Y5 2.294(8)
O23 Y2 2.299(7)
O23 Y1 2.406(7)
O24 Y5 2.298(8)
O24 Y4 2.321(8)
O24 Y1 2.420(8)
O25 Y2 2.510(9)
O25 Y4 2.559(8)
O25 Y5 2.598(7)
O25 Y3 2.608(7)
Y1 Y5 3.8074(16)
Y1 Y2 3.8189(17)
Y1 Y3 3.8282(16)
Y1 Y4 3.8474(18)
Y2 Y3 3.5734(17)
Y2 Y5 3.5743(17)
Y3 Y4 3.5995(18)
Y4 Y5 3.5870(17)
